data_4304438
loop_
_publ_author_name
'Gene W. Wong'
'Wei-Chih Lee'
'Brian J. Frost'

_publ_section_title
;
Insertion of CO2, Ketones, and Aldehydes into the C-Li Bond of
1,3,5-Triaza-7-phosphaadamantan-6-yllithium
;
_journal_name_full 'Inorganic Chemistry'
_journal_page_first 612
_journal_page_last 620
_journal_paper_doi 10.1021/ic701936x
_journal_volume 47
_journal_year 2008
_chemical_formula_sum 'C21.5 H26 Cl6.5 N3 O2 P Ru'
_chemical_formula_weight 720.92
_chemical_name_systematic
;
 ?
;
_space_group_IT_number 2
_symmetry_cell_setting triclinic
_symmetry_space_group_name_Hall '-P 1'
_symmetry_space_group_name_H-M 'P -1'
_atom_sites_solution_hydrogens geom
_atom_sites_solution_primary direct
_atom_sites_solution_secondary difmap
_audit_creation_method SHELXL-97
_cell_angle_alpha 66.1460(10)
_cell_angle_beta 87.2920(10)
_cell_angle_gamma 82.3810(10)
_cell_formula_units_Z 4
_cell_length_a 13.1047(4)
_cell_length_b 14.6644(4)
_cell_length_c 15.7220(5)
_cell_measurement_temperature 100(2)
_cell_volume 2738.79(14)
_computing_cell_refinement 'Bruker XSCANS'
_computing_data_collection 'Bruker XSCANS'
_computing_data_reduction 'Bruker SHELXTL'
_computing_molecular_graphics 'Bruker SHELXTL'
_computing_publication_material 'Bruker SHELXTL'
_computing_structure_refinement 'SHELXL-97 (Sheldrick, 1997)'
_computing_structure_solution 'SHELXS-97 (Sheldrick, 1990)'
_diffrn_ambient_temperature 100(2)
_diffrn_measured_fraction_theta_full 1.000
_diffrn_measured_fraction_theta_max 1.000
_diffrn_measurement_device_type 'Bruker P4'
_diffrn_measurement_method '\w scans'
_diffrn_radiation_monochromator graphite
_diffrn_radiation_source 'fine-focus sealed tube'
_diffrn_radiation_type MoK\a
_diffrn_radiation_wavelength 0.71073
_diffrn_reflns_av_R_equivalents 0.0683
_diffrn_reflns_av_sigmaI/netI 0.0706
_diffrn_reflns_limit_h_max 15
_diffrn_reflns_limit_h_min -16
_diffrn_reflns_limit_k_max 18
_diffrn_reflns_limit_k_min -18
_diffrn_reflns_limit_l_max 19
_diffrn_reflns_limit_l_min -19
_diffrn_reflns_number 40011
_diffrn_reflns_theta_full 26.00
_diffrn_reflns_theta_max 26.00
_diffrn_reflns_theta_min 1.42
_exptl_absorpt_coefficient_mu 1.292
_exptl_absorpt_correction_T_max 0.9093
_exptl_absorpt_correction_T_min 0.8279
_exptl_absorpt_correction_type none
_exptl_crystal_colour 'clear intense oran'
_exptl_crystal_density_diffrn 1.748
_exptl_crystal_density_meas 0
_exptl_crystal_density_method 'not measured'
_exptl_crystal_description Block
_exptl_crystal_F_000 1446
_exptl_crystal_size_max 0.15
_exptl_crystal_size_mid 0.13
_exptl_crystal_size_min 0.08
_refine_diff_density_max 1.516
_refine_diff_density_min -1.564
_refine_diff_density_rms 0.144
_refine_ls_extinction_method none
_refine_ls_goodness_of_fit_ref 1.093
_refine_ls_hydrogen_treatment mixed
_refine_ls_matrix_type full
_refine_ls_number_parameters 676
_refine_ls_number_reflns 10766
_refine_ls_number_restraints 0
_refine_ls_restrained_S_all 1.093
_refine_ls_R_factor_all 0.0909
_refine_ls_R_factor_gt 0.0552
_refine_ls_shift/su_max 0.004
_refine_ls_shift/su_mean 0.000
_refine_ls_structure_factor_coef Fsqd
_refine_ls_weighting_details 'calc w=1/[\s^2^(Fo^2^)+(0.0701P)^2^+4.2769P] where P=(Fo^2^+2Fc^2^)/3'
_refine_ls_weighting_scheme calc
_refine_ls_wR_factor_gt 0.1341
_refine_ls_wR_factor_ref 0.1491
_reflns_number_gt 7552
_reflns_number_total 10766
_reflns_threshold_expression >2sigma(I)
_cod_data_source_file ic701936x-file003_5.cif
_cod_data_source_block bjf200
_cod_depositor_comments
;
The following automatic conversions were performed:
'_symmetry_cell_setting' value 'Triclinic' changed to 'triclinic'
according to '/home/saulius/struct/CIF-dictionaries/cif_core.dic'
dictionary named 'cif_core.dic' version 2.4.1 from 2010-06-29.

Automatic conversion script
Id: cif_fix_enum 1527 2010-12-29 10:47:43Z saulius 
;
_cod_original_formula_sum 'C21.50 H26 Cl6.50 N3 O2 P Ru'
_cod_database_code 4304438

loop_
_symmetry_equiv_pos_as_xyz
'x, y, z'
'-x, -y, -z'

loop_
_atom_site_label
_atom_site_type_symbol
_atom_site_fract_x
_atom_site_fract_y
_atom_site_fract_z
_atom_site_U_iso_or_equiv
_atom_site_adp_type
_atom_site_occupancy
_atom_site_symmetry_multiplicity
_atom_site_calc_flag
_atom_site_refinement_flags
_atom_site_disorder_assembly
_atom_site_disorder_group
Ru1 Ru 0.41590(4) 1.03877(4) 0.18788(3) 0.01925(13) Uani 1 1 d . . .
Ru2 Ru 0.92173(4) -0.05847(3) 0.33416(3) 0.01672(13) Uani 1 1 d . . .
Cl1 Cl 0.52324(12) 1.08225(12) 0.28281(10) 0.0285(4) Uani 1 1 d . . .
Cl2 Cl 0.55844(12) 0.92167(12) 0.17514(10) 0.0290(4) Uani 1 1 d . . .
Cl3 Cl 1.02565(11) 0.06665(11) 0.33357(10) 0.0229(3) Uani 1 1 d . . .
Cl4 Cl 1.05996(11) -0.11653(12) 0.25507(10) 0.0264(3) Uani 1 1 d . . .
P1 P 0.38699(11) 0.90934(11) 0.32824(10) 0.0163(3) Uani 1 1 d . . .
P2 P 0.87407(12) 0.05612(11) 0.18560(10) 0.0185(3) Uani 1 1 d . . .
N1 N 0.3100(4) 0.7347(4) 0.4398(3) 0.0224(11) Uani 1 1 d . . .
N2 N 0.4588(4) 0.7769(4) 0.5019(3) 0.0220(11) Uani 1 1 d . . .
N3 N 0.2869(4) 0.8727(4) 0.4949(3) 0.0233(11) Uani 1 1 d . . .
N4 N 0.7534(4) 0.2177(4) 0.0624(3) 0.0210(11) Uani 1 1 d . . .
N5 N 0.9253(4) 0.1776(4) 0.0074(3) 0.0273(12) Uani 1 1 d . . .
N6 N 0.7899(4) 0.0704(4) 0.0218(3) 0.0264(12) Uani 1 1 d . . .
O1 O 0.3714(3) 0.7974(3) 0.1894(3) 0.0275(10) Uani 1 1 d . . .
H1A H 0.4033 0.7659 0.1599 0.041 Uiso 1 1 calc R . .
O2 O 0.2349(3) 0.3651(3) 0.3699(3) 0.0331(11) Uani 1 1 d . . .
O3 O 0.7986(3) 0.1930(3) 0.3031(3) 0.0233(9) Uani 1 1 d . . .
H3A H 0.8126 0.2335 0.3250 0.035 Uiso 1 1 calc R . .
O4 O 0.5157(4) 0.5953(3) 0.0775(3) 0.0388(12) Uani 1 1 d . . .
C1 C 0.3250(5) 0.7977(4) 0.3395(4) 0.0209(13) Uani 1 1 d . . .
H1B H 0.2551 0.8232 0.3103 0.025 Uiso 1 1 calc R . .
C2 C 0.4948(4) 0.8451(4) 0.4116(4) 0.0216(13) Uani 1 1 d . . .
H2A H 0.5448 0.8065 0.3857 0.026 Uiso 1 1 calc R . .
H2B H 0.5306 0.8960 0.4205 0.026 Uiso 1 1 calc R . .
C3 C 0.3008(5) 0.9528(4) 0.4030(4) 0.0223(13) Uani 1 1 d . . .
H3B H 0.3291 1.0081 0.4112 0.027 Uiso 1 1 calc R . .
H3C H 0.2328 0.9800 0.3720 0.027 Uiso 1 1 calc R . .
C4 C 0.4083(5) 0.6983(4) 0.4921(4) 0.0231(13) Uani 1 1 d . . .
H4A H 0.3953 0.6477 0.5550 0.028 Uiso 1 1 calc R . .
H4B H 0.4560 0.6641 0.4604 0.028 Uiso 1 1 calc R . .
C5 C 0.3856(5) 0.8310(5) 0.5444(4) 0.0243(14) Uani 1 1 d . . .
H5A H 0.3720 0.7845 0.6089 0.029 Uiso 1 1 calc R . .
H5B H 0.4182 0.8866 0.5479 0.029 Uiso 1 1 calc R . .
C6 C 0.2407(5) 0.7917(5) 0.4848(4) 0.0267(14) Uani 1 1 d . . .
H6A H 0.1768 0.8209 0.4473 0.032 Uiso 1 1 calc R . .
H6B H 0.2215 0.7442 0.5472 0.032 Uiso 1 1 calc R . .
C7 C 0.3832(5) 0.7374(4) 0.2882(4) 0.0245(13) Uani 1 1 d . . .
H7A H 0.4579 0.7249 0.3050 0.029 Uiso 1 1 calc R . .
C8 C 0.3438(5) 0.6380(5) 0.3108(4) 0.0246(14) Uani 1 1 d . . .
C9 C 0.2400(5) 0.6307(5) 0.3094(5) 0.0330(16) Uani 1 1 d . . .
H9A H 0.1915 0.6893 0.2942 0.040 Uiso 1 1 calc R . .
C10 C 0.2059(5) 0.5379(5) 0.3302(5) 0.0331(16) Uani 1 1 d . . .
H10A H 0.1342 0.5333 0.3308 0.040 Uiso 1 1 calc R . .
C11 C 0.2762(5) 0.4523(4) 0.3500(4) 0.0266(14) Uani 1 1 d . . .
C12 C 0.3800(5) 0.4588(5) 0.3494(4) 0.0293(15) Uani 1 1 d . . .
H12A H 0.4285 0.4006 0.3621 0.035 Uiso 1 1 calc R . .
C13 C 0.4134(5) 0.5517(5) 0.3300(4) 0.0284(14) Uani 1 1 d . . .
H13A H 0.4851 0.5560 0.3300 0.034 Uiso 1 1 calc R . .
C14 C 0.3040(6) 0.2767(5) 0.3832(5) 0.0426(19) Uani 1 1 d . . .
H14A H 0.2647 0.2198 0.3977 0.064 Uiso 1 1 calc R . .
H14B H 0.3512 0.2625 0.4347 0.064 Uiso 1 1 calc R . .
H14C H 0.3435 0.2869 0.3262 0.064 Uiso 1 1 calc R . .
C15 C 0.2734(5) 1.0403(5) 0.1183(4) 0.0276(14) Uani 1 1 d . . .
H15A H 0.2412 0.9769 0.1372 0.033 Uiso 1 1 calc R . .
C16 C 0.3534(5) 1.0581(5) 0.0543(4) 0.0303(15) Uani 1 1 d . . .
H16A H 0.3772 1.0079 0.0273 0.036 Uiso 1 1 calc R . .
C17 C 0.4083(5) 1.1411(6) 0.0348(4) 0.0356(17) Uani 1 1 d . . .
H17A H 0.4727 1.1455 -0.0026 0.043 Uiso 1 1 calc R . .
C18 C 0.3905(6) 1.1995(5) 0.0851(5) 0.0387(18) Uani 1 1 d . . .
H18A H 0.4409 1.2463 0.0821 0.046 Uiso 1 1 calc R . .
C19 C 0.3143(6) 1.1780(5) 0.1551(5) 0.0374(18) Uani 1 1 d . . .
H19A H 0.3093 1.2122 0.1990 0.045 Uiso 1 1 calc R . .
C20 C 0.2531(5) 1.0995(5) 0.1702(4) 0.0306(15) Uani 1 1 d . . .
H20A H 0.2058 1.0787 0.2247 0.037 Uiso 1 1 calc R . .
C21 C 0.7737(4) 0.1657(4) 0.1635(4) 0.0195(12) Uani 1 1 d . . .
H21A H 0.7089 0.1389 0.1936 0.023 Uiso 1 1 calc R . .
C22 C 0.9713(5) 0.1188(5) 0.1004(4) 0.0276(14) Uani 1 1 d . . .
H22A H 1.0026 0.1640 0.1215 0.033 Uiso 1 1 calc R . .
H22B H 1.0266 0.0676 0.0968 0.033 Uiso 1 1 calc R . .
C23 C 0.8196(5) -0.0021(5) 0.1169(4) 0.0277(14) Uani 1 1 d . . .
H23A H 0.8709 -0.0564 0.1133 0.033 Uiso 1 1 calc R . .
H23B H 0.7582 -0.0329 0.1491 0.033 Uiso 1 1 calc R . .
C24 C 0.8436(5) 0.2552(5) 0.0090(4) 0.0266(14) Uani 1 1 d . . .
H24A H 0.8723 0.2977 0.0349 0.032 Uiso 1 1 calc R . .
H24B H 0.8217 0.2985 -0.0558 0.032 Uiso 1 1 calc R . .
C25 C 0.8785(5) 0.1147(5) -0.0287(4) 0.0301(15) Uani 1 1 d . . .
H25A H 0.8576 0.1560 -0.0942 0.036 Uiso 1 1 calc R . .
H25B H 0.9316 0.0599 -0.0285 0.036 Uiso 1 1 calc R . .
C26 C 0.7135(5) 0.1511(5) 0.0257(4) 0.0264(14) Uani 1 1 d . . .
H26A H 0.6557 0.1206 0.0652 0.032 Uiso 1 1 calc R . .
H26B H 0.6859 0.1923 -0.0377 0.032 Uiso 1 1 calc R . .
C27 C 0.7991(5) 0.2401(4) 0.2041(4) 0.0194(12) Uani 1 1 d . . .
H27A H 0.8693 0.2595 0.1831 0.023 Uiso 1 1 calc R . .
C28 C 0.7223(5) 0.3336(4) 0.1729(4) 0.0219(13) Uani 1 1 d . . .
C29 C 0.6179(5) 0.3280(4) 0.1879(4) 0.0229(13) Uani 1 1 d . . .
H29A H 0.5949 0.2640 0.2193 0.028 Uiso 1 1 calc R . .
C30 C 0.5464(5) 0.4128(4) 0.1586(4) 0.0245(13) Uani 1 1 d . . .
H30A H 0.4751 0.4073 0.1698 0.029 Uiso 1 1 calc R . .
C31 C 0.5803(5) 0.5066(4) 0.1125(4) 0.0273(14) Uani 1 1 d . . .
C32 C 0.6836(6) 0.5138(5) 0.0984(5) 0.0347(16) Uani 1 1 d . . .
H32A H 0.7067 0.5779 0.0680 0.042 Uiso 1 1 calc R . .
C33 C 0.7544(5) 0.4279(5) 0.1282(5) 0.0306(15) Uani 1 1 d . . .
H33A H 0.8257 0.4337 0.1180 0.037 Uiso 1 1 calc R . .
C34 C 0.4088(5) 0.5889(5) 0.0781(5) 0.0389(18) Uani 1 1 d . . .
H34A H 0.3711 0.6567 0.0518 0.058 Uiso 1 1 calc R . .
H34B H 0.3864 0.5534 0.1422 0.058 Uiso 1 1 calc R . .
H34C H 0.3948 0.5521 0.0409 0.058 Uiso 1 1 calc R . .
C35 C 0.7702(5) -0.1097(6) 0.3570(4) 0.0379(18) Uani 1 1 d . . .
H35A H 0.7222 -0.0889 0.3029 0.045 Uiso 1 1 calc R . .
C36 C 0.8450(6) -0.1933(5) 0.3754(5) 0.0389(18) Uani 1 1 d . . .
H36A H 0.8497 -0.2322 0.3355 0.047 Uiso 1 1 calc R . .
C37 C 0.9236(6) -0.2140(5) 0.4451(5) 0.0352(16) Uani 1 1 d . . .
H37A H 0.9843 -0.2652 0.4506 0.042 Uiso 1 1 calc R . .
C38 C 0.9262(5) -0.1498(5) 0.4889(4) 0.0273(14) Uani 1 1 d . . .
H38A H 0.9895 -0.1552 0.5245 0.033 Uiso 1 1 calc R . .
C39 C 0.8551(5) -0.0640(5) 0.4657(4) 0.0278(14) Uani 1 1 d . . .
H39A H 0.8671 -0.0112 0.4878 0.033 Uiso 1 1 calc R . .
C40 C 0.7742(5) -0.0446(5) 0.4029(4) 0.0282(15) Uani 1 1 d . . .
H40A H 0.7294 0.0214 0.3809 0.034 Uiso 1 1 calc R . .
C1S C 0.7695(7) 0.4914(6) 0.4260(5) 0.049(2) Uani 1 1 d . . .
Cl1S Cl 0.7549(2) 0.46808(16) 0.32485(14) 0.0600(6) Uani 1 1 d . . .
Cl2S Cl 0.6907(2) 0.60457(19) 0.41338(16) 0.0664(6) Uani 1 1 d . . .
Cl3S Cl 0.89700(19) 0.5035(2) 0.44016(17) 0.0727(7) Uani 1 1 d . . .
C2S C 1.1055(8) 0.4190(6) 0.1833(8) 0.081(4) Uani 1 1 d . . .
Cl4A Cl 1.0125(5) 0.5131(4) 0.1532(8) 0.148(4) Uani 0.50 1 d P . .
Cl4B Cl 1.0382(6) 0.4493(11) 0.0628(8) 0.264(10) Uani 0.50 1 d P . .
Cl5S Cl 1.07262(18) 0.29870(16) 0.23219(15) 0.0579(6) Uani 1 1 d . . .
Cl6S Cl 1.2158(3) 0.4357(2) 0.1273(3) 0.1216(14) Uani 1 1 d . . .
C3SA C 0.8983(14) 0.7319(15) 0.1112(11) 0.048(5) Uani 0.50 1 d P . .
C3SB C 0.8448(17) 0.6825(19) 0.1516(16) 0.080(7) Uani 0.50 1 d P . .
Cl7A Cl 0.8570(6) 0.7136(5) 0.0310(4) 0.0515(15) Uani 0.50 1 d P . .
Cl7B Cl 0.8902(8) 0.6728(7) 0.0316(7) 0.087(3) Uani 0.50 1 d P . .
Cl8A Cl 0.9432(4) 0.7171(4) 0.1971(3) 0.0664(13) Uani 0.50 1 d P . .
Cl8B Cl 0.9787(4) 0.6477(4) 0.2038(3) 0.0677(14) Uani 0.50 1 d P . .
Cl9A Cl 0.7732(6) 0.7503(9) 0.1570(8) 0.071(2) Uani 0.50 1 d P . .
Cl9B Cl 0.7247(7) 0.7446(7) 0.1709(7) 0.072(2) Uani 0.50 1 d P . .

loop_
_atom_site_aniso_label
_atom_site_aniso_U_11
_atom_site_aniso_U_22
_atom_site_aniso_U_33
_atom_site_aniso_U_23
_atom_site_aniso_U_13
_atom_site_aniso_U_12
Ru1 0.0185(3) 0.0256(3) 0.0159(2) -0.0090(2) 0.00325(19) -0.0094(2)
Ru2 0.0148(3) 0.0206(2) 0.0158(2) -0.00852(19) 0.00028(18) -0.00179(19)
Cl1 0.0314(9) 0.0339(8) 0.0252(8) -0.0131(7) -0.0007(7) -0.0168(7)
Cl2 0.0214(8) 0.0435(9) 0.0255(8) -0.0177(7) 0.0077(6) -0.0051(7)
Cl3 0.0205(8) 0.0286(8) 0.0210(7) -0.0101(6) -0.0003(6) -0.0079(6)
Cl4 0.0197(8) 0.0348(8) 0.0259(8) -0.0160(7) 0.0024(6) 0.0047(6)
P1 0.0142(8) 0.0211(7) 0.0148(7) -0.0082(6) 0.0018(6) -0.0040(6)
P2 0.0155(8) 0.0244(8) 0.0167(7) -0.0101(6) 0.0004(6) -0.0004(6)
N1 0.024(3) 0.026(3) 0.015(2) -0.005(2) 0.002(2) -0.006(2)
N2 0.019(3) 0.026(3) 0.019(2) -0.007(2) -0.002(2) 0.000(2)
N3 0.022(3) 0.029(3) 0.017(2) -0.009(2) 0.003(2) 0.000(2)
N4 0.025(3) 0.022(3) 0.014(2) -0.005(2) 0.000(2) -0.002(2)
N5 0.024(3) 0.041(3) 0.012(2) -0.007(2) 0.002(2) 0.000(2)
N6 0.028(3) 0.028(3) 0.021(3) -0.011(2) -0.008(2) 0.007(2)
O1 0.040(3) 0.029(2) 0.017(2) -0.0130(19) -0.0002(19) -0.003(2)
O2 0.031(3) 0.025(2) 0.044(3) -0.013(2) -0.003(2) -0.005(2)
O3 0.031(2) 0.025(2) 0.018(2) -0.0131(18) 0.0026(18) -0.0040(19)
O4 0.038(3) 0.020(2) 0.050(3) -0.007(2) -0.008(2) 0.005(2)
C1 0.018(3) 0.023(3) 0.022(3) -0.010(3) 0.002(2) -0.006(2)
C2 0.016(3) 0.023(3) 0.023(3) -0.007(3) 0.001(2) -0.003(2)
C3 0.019(3) 0.030(3) 0.017(3) -0.009(3) 0.004(2) -0.002(3)
C4 0.023(3) 0.021(3) 0.023(3) -0.006(3) -0.001(3) -0.003(3)
C5 0.027(4) 0.031(3) 0.019(3) -0.015(3) 0.003(3) -0.002(3)
C6 0.024(4) 0.031(3) 0.022(3) -0.008(3) 0.000(3) -0.003(3)
C7 0.029(4) 0.026(3) 0.019(3) -0.009(3) 0.002(3) -0.006(3)
C8 0.027(4) 0.028(3) 0.023(3) -0.014(3) 0.000(3) -0.008(3)
C9 0.038(4) 0.028(3) 0.039(4) -0.020(3) -0.011(3) 0.001(3)
C10 0.026(4) 0.037(4) 0.043(4) -0.022(3) -0.007(3) -0.006(3)
C11 0.033(4) 0.024(3) 0.026(3) -0.011(3) -0.003(3) -0.013(3)
C12 0.028(4) 0.024(3) 0.037(4) -0.013(3) -0.005(3) 0.001(3)
C13 0.024(4) 0.030(3) 0.037(4) -0.021(3) 0.000(3) -0.001(3)
C14 0.052(5) 0.019(3) 0.051(5) -0.008(3) -0.014(4) -0.001(3)
C15 0.023(4) 0.027(3) 0.027(3) -0.003(3) -0.004(3) -0.008(3)
C16 0.029(4) 0.043(4) 0.023(3) -0.017(3) -0.004(3) -0.005(3)
C17 0.023(4) 0.060(5) 0.017(3) -0.006(3) 0.002(3) -0.014(3)
C18 0.045(5) 0.027(4) 0.035(4) 0.002(3) -0.011(3) -0.015(3)
C19 0.053(5) 0.031(4) 0.027(4) -0.014(3) -0.010(3) 0.008(3)
C20 0.028(4) 0.036(4) 0.018(3) -0.002(3) 0.002(3) 0.000(3)
C21 0.015(3) 0.029(3) 0.016(3) -0.011(2) 0.000(2) -0.001(2)
C22 0.014(3) 0.045(4) 0.022(3) -0.013(3) 0.004(3) -0.003(3)
C23 0.032(4) 0.032(3) 0.023(3) -0.016(3) -0.006(3) -0.001(3)
C24 0.029(4) 0.029(3) 0.019(3) -0.005(3) -0.002(3) -0.005(3)
C25 0.024(4) 0.046(4) 0.020(3) -0.016(3) 0.002(3) 0.007(3)
C26 0.021(3) 0.033(3) 0.029(3) -0.016(3) -0.006(3) -0.002(3)
C27 0.020(3) 0.024(3) 0.014(3) -0.007(2) 0.001(2) -0.005(2)
C28 0.023(3) 0.028(3) 0.020(3) -0.016(3) -0.001(3) -0.002(3)
C29 0.030(4) 0.016(3) 0.019(3) -0.003(2) 0.001(3) -0.006(3)
C30 0.022(3) 0.026(3) 0.026(3) -0.011(3) 0.007(3) -0.002(3)
C31 0.032(4) 0.022(3) 0.027(3) -0.010(3) -0.005(3) -0.002(3)
C32 0.039(4) 0.023(3) 0.040(4) -0.008(3) -0.006(3) -0.010(3)
C33 0.022(4) 0.027(3) 0.040(4) -0.010(3) -0.001(3) -0.006(3)
C34 0.034(4) 0.031(4) 0.043(4) -0.010(3) -0.009(3) 0.014(3)
C35 0.029(4) 0.062(5) 0.022(3) -0.011(3) 0.002(3) -0.027(4)
C36 0.058(5) 0.034(4) 0.035(4) -0.020(3) 0.022(4) -0.028(4)
C37 0.037(4) 0.024(3) 0.033(4) -0.002(3) 0.011(3) 0.001(3)
C38 0.027(4) 0.033(4) 0.016(3) -0.003(3) 0.002(3) -0.008(3)
C39 0.031(4) 0.030(3) 0.026(3) -0.013(3) 0.017(3) -0.013(3)
C40 0.022(4) 0.023(3) 0.027(3) 0.002(3) 0.013(3) -0.004(3)
C1S 0.061(6) 0.061(5) 0.033(4) -0.021(4) 0.001(4) -0.026(4)
Cl1S 0.0911(18) 0.0573(13) 0.0358(10) -0.0153(10) 0.0075(11) -0.0375(12)
Cl2S 0.0715(17) 0.0775(16) 0.0535(13) -0.0290(12) 0.0037(12) -0.0128(13)
Cl3S 0.0518(15) 0.0975(19) 0.0654(15) -0.0243(14) 0.0007(12) -0.0262(14)
C2S 0.069(7) 0.029(4) 0.129(10) -0.016(5) 0.040(7) -0.014(5)
Cl4A 0.048(4) 0.050(3) 0.263(11) 0.030(5) -0.061(5) -0.008(3)
Cl4B 0.073(5) 0.331(16) 0.163(9) 0.157(10) -0.051(6) -0.086(8)
Cl5S 0.0590(14) 0.0490(12) 0.0593(13) -0.0086(10) -0.0014(11) -0.0284(11)
Cl6S 0.126(3) 0.083(2) 0.141(3) -0.021(2) 0.068(3) -0.067(2)
C3SA 0.038(10) 0.086(13) 0.034(9) -0.032(9) 0.014(7) -0.033(10)
C3SB 0.058(14) 0.111(19) 0.082(15) -0.069(15) -0.012(12) 0.054(13)
Cl7A 0.053(4) 0.063(4) 0.035(2) -0.010(3) -0.005(2) -0.022(3)
Cl7B 0.087(7) 0.119(8) 0.089(5) -0.069(6) 0.024(5) -0.047(5)
Cl8A 0.070(3) 0.076(3) 0.055(3) -0.025(3) -0.007(2) -0.016(3)
Cl8B 0.079(4) 0.060(3) 0.055(3) -0.020(2) -0.012(2) 0.016(3)
Cl9A 0.066(5) 0.079(4) 0.067(4) -0.025(3) 0.004(4) -0.024(5)
Cl9B 0.102(7) 0.047(3) 0.060(4) -0.017(3) -0.019(5) 0.008(5)

loop_
_atom_type_symbol
_atom_type_description
_atom_type_scat_dispersion_real
_atom_type_scat_dispersion_imag
_atom_type_scat_source
C C 0.0033 0.0016 'International Tables Vol C Tables 4.2.6.8 and 6.1.1.4'
H H 0.0000 0.0000 'International Tables Vol C Tables 4.2.6.8 and 6.1.1.4'
N N 0.0061 0.0033 'International Tables Vol C Tables 4.2.6.8 and 6.1.1.4'
O O 0.0106 0.0060 'International Tables Vol C Tables 4.2.6.8 and 6.1.1.4'
P P 0.1023 0.0942 'International Tables Vol C Tables 4.2.6.8 and 6.1.1.4'
Cl Cl 0.1484 0.1585 'International Tables Vol C Tables 4.2.6.8 and 6.1.1.4'
Ru Ru -1.2594 0.8363 'International Tables Vol C Tables 4.2.6.8 and 6.1.1.4'

loop_
_geom_angle_atom_site_label_1
_geom_angle_atom_site_label_2
_geom_angle_atom_site_label_3
_geom_angle
_geom_angle_site_symmetry_1
_geom_angle_site_symmetry_3
_geom_angle_publ_flag
C19 Ru1 C20 38.2(3) . . ?
C19 Ru1 C16 79.8(2) . . ?
C20 Ru1 C16 67.4(2) . . ?
C19 Ru1 C15 67.9(3) . . ?
C20 Ru1 C15 37.4(2) . . ?
C16 Ru1 C15 37.0(2) . . ?
C19 Ru1 C18 37.4(3) . . ?
C20 Ru1 C18 67.6(3) . . ?
C16 Ru1 C18 66.3(3) . . ?
C15 Ru1 C18 78.8(2) . . ?
C19 Ru1 C17 65.9(3) . . ?
C20 Ru1 C17 78.4(2) . . ?
C16 Ru1 C17 37.0(2) . . ?
C15 Ru1 C17 66.1(2) . . ?
C18 Ru1 C17 35.5(3) . . ?
C19 Ru1 P1 115.9(2) . . ?
C20 Ru1 P1 92.41(17) . . ?
C16 Ru1 P1 124.39(19) . . ?
C15 Ru1 P1 96.73(17) . . ?
C18 Ru1 P1 152.7(2) . . ?
C17 Ru1 P1 161.36(18) . . ?
C19 Ru1 Cl1 91.11(19) . . ?
C20 Ru1 Cl1 119.13(18) . . ?
C16 Ru1 Cl1 152.76(19) . . ?
C15 Ru1 Cl1 156.55(18) . . ?
C18 Ru1 Cl1 90.94(18) . . ?
C17 Ru1 Cl1 115.93(18) . . ?
P1 Ru1 Cl1 82.70(5) . . ?
C19 Ru1 Cl2 159.6(2) . . ?
C20 Ru1 Cl2 151.13(18) . . ?
C16 Ru1 Cl2 90.87(18) . . ?
C15 Ru1 Cl2 114.33(18) . . ?
C18 Ru1 Cl2 122.2(2) . . ?
C17 Ru1 Cl2 95.7(2) . . ?
P1 Ru1 Cl2 84.41(5) . . ?
Cl1 Ru1 Cl2 89.00(6) . . ?
C35 Ru2 C39 67.8(2) . . ?
C35 Ru2 C36 37.5(3) . . ?
C39 Ru2 C36 80.1(2) . . ?
C35 Ru2 C40 37.8(3) . . ?
C39 Ru2 C40 37.4(2) . . ?
C36 Ru2 C40 67.9(3) . . ?
C35 Ru2 C37 67.5(3) . . ?
C39 Ru2 C37 65.8(2) . . ?
C36 Ru2 C37 38.3(3) . . ?
C40 Ru2 C37 78.9(2) . . ?
C35 Ru2 C38 78.8(2) . . ?
C39 Ru2 C38 36.5(2) . . ?
C36 Ru2 C38 67.0(2) . . ?
C40 Ru2 C38 66.4(2) . . ?
C37 Ru2 C38 35.7(2) . . ?
C35 Ru2 P2 90.89(18) . . ?
C39 Ru2 P2 127.79(18) . . ?
C36 Ru2 P2 111.7(2) . . ?
C40 Ru2 P2 97.90(17) . . ?
C37 Ru2 P2 148.98(19) . . ?
C38 Ru2 P2 163.82(17) . . ?
C35 Ru2 Cl4 124.3(2) . . ?
C39 Ru2 Cl4 147.94(18) . . ?
C36 Ru2 Cl4 94.6(2) . . ?
C40 Ru2 Cl4 161.85(18) . . ?
C37 Ru2 Cl4 90.40(18) . . ?
C38 Ru2 Cl4 112.42(17) . . ?
P2 Ru2 Cl4 83.68(5) . . ?
C35 Ru2 Cl3 146.7(2) . . ?
C39 Ru2 Cl3 89.08(17) . . ?
C36 Ru2 Cl3 163.5(2) . . ?
C40 Ru2 Cl3 110.14(18) . . ?
C37 Ru2 Cl3 125.62(19) . . ?
C38 Ru2 Cl3 96.98(17) . . ?
P2 Ru2 Cl3 84.71(5) . . ?
Cl4 Ru2 Cl3 88.00(5) . . ?
C3 P1 C2 98.4(3) . . ?
C3 P1 C1 98.9(3) . . ?
C2 P1 C1 99.2(3) . . ?
C3 P1 Ru1 112.09(19) . . ?
C2 P1 Ru1 119.6(2) . . ?
C1 P1 Ru1 123.96(18) . . ?
C23 P2 C22 97.4(3) . . ?
C23 P2 C21 99.5(3) . . ?
C22 P2 C21 99.3(3) . . ?
C23 P2 Ru2 112.5(2) . . ?
C22 P2 Ru2 121.1(2) . . ?
C21 P2 Ru2 122.43(18) . . ?
C4 N1 C1 112.3(5) . . ?
C4 N1 C6 108.3(4) . . ?
C1 N1 C6 111.2(5) . . ?
C4 N2 C2 110.9(4) . . ?
C4 N2 C5 108.4(5) . . ?
C2 N2 C5 111.5(5) . . ?
C5 N3 C6 109.0(5) . . ?
C5 N3 C3 111.1(5) . . ?
C6 N3 C3 110.1(5) . . ?
C24 N4 C26 108.2(5) . . ?
C24 N4 C21 113.3(5) . . ?
C26 N4 C21 111.2(5) . . ?
C24 N5 C25 106.6(5) . . ?
C24 N5 C22 111.4(5) . . ?
C25 N5 C22 112.1(5) . . ?
C25 N6 C26 108.4(5) . . ?
C25 N6 C23 110.7(5) . . ?
C26 N6 C23 109.8(5) . . ?
C7 O1 H1A 109.5 . . ?
C11 O2 C14 117.8(5) . . ?
C27 O3 H3A 109.5 . . ?
C31 O4 C34 117.3(5) . . ?
N1 C1 C7 112.5(5) . . ?
N1 C1 P1 109.3(4) . . ?
C7 C1 P1 113.1(4) . . ?
N1 C1 H1B 107.2 . . ?
C7 C1 H1B 107.2 . . ?
P1 C1 H1B 107.2 . . ?
N2 C2 P1 111.7(4) . . ?
N2 C2 H2A 109.3 . . ?
P1 C2 H2A 109.3 . . ?
N2 C2 H2B 109.3 . . ?
P1 C2 H2B 109.3 . . ?
H2A C2 H2B 108.0 . . ?
N3 C3 P1 112.8(4) . . ?
N3 C3 H3B 109.0 . . ?
P1 C3 H3B 109.0 . . ?
N3 C3 H3C 109.0 . . ?
P1 C3 H3C 109.0 . . ?
H3B C3 H3C 107.8 . . ?
N2 C4 N1 114.5(5) . . ?
N2 C4 H4A 108.6 . . ?
N1 C4 H4A 108.6 . . ?
N2 C4 H4B 108.6 . . ?
N1 C4 H4B 108.6 . . ?
H4A C4 H4B 107.6 . . ?
N3 C5 N2 114.7(4) . . ?
N3 C5 H5A 108.6 . . ?
N2 C5 H5A 108.6 . . ?
N3 C5 H5B 108.6 . . ?
N2 C5 H5B 108.6 . . ?
H5A C5 H5B 107.6 . . ?
N3 C6 N1 113.8(5) . . ?
N3 C6 H6A 108.8 . . ?
N1 C6 H6A 108.8 . . ?
N3 C6 H6B 108.8 . . ?
N1 C6 H6B 108.8 . . ?
H6A C6 H6B 107.7 . . ?
O1 C7 C8 108.9(5) . . ?
O1 C7 C1 107.9(5) . . ?
C8 C7 C1 112.9(5) . . ?
O1 C7 H7A 109.0 . . ?
C8 C7 H7A 109.0 . . ?
C1 C7 H7A 109.0 . . ?
C9 C8 C13 118.6(6) . . ?
C9 C8 C7 121.7(6) . . ?
C13 C8 C7 119.7(6) . . ?
C8 C9 C10 120.4(6) . . ?
C8 C9 H9A 119.8 . . ?
C10 C9 H9A 119.8 . . ?
C11 C10 C9 120.3(6) . . ?
C11 C10 H10A 119.8 . . ?
C9 C10 H10A 119.8 . . ?
O2 C11 C12 124.3(6) . . ?
O2 C11 C10 115.7(6) . . ?
C12 C11 C10 119.9(6) . . ?
C11 C12 C13 119.4(6) . . ?
C11 C12 H12A 120.3 . . ?
C13 C12 H12A 120.3 . . ?
C8 C13 C12 121.3(6) . . ?
C8 C13 H13A 119.3 . . ?
C12 C13 H13A 119.3 . . ?
O2 C14 H14A 109.5 . . ?
O2 C14 H14B 109.5 . . ?
H14A C14 H14B 109.5 . . ?
O2 C14 H14C 109.5 . . ?
H14A C14 H14C 109.5 . . ?
H14B C14 H14C 109.5 . . ?
C16 C15 C20 119.8(6) . . ?
C16 C15 Ru1 70.9(3) . . ?
C20 C15 Ru1 70.6(4) . . ?
C16 C15 H15A 119.4 . . ?
C20 C15 H15A 119.4 . . ?
Ru1 C15 H15A 119.4 . . ?
C15 C16 C17 120.4(6) . . ?
C15 C16 Ru1 72.1(3) . . ?
C17 C16 Ru1 74.3(3) . . ?
C15 C16 H16A 119.7 . . ?
C17 C16 H16A 119.7 . . ?
Ru1 C16 H16A 119.7 . . ?
C18 C17 C16 120.6(6) . . ?
C18 C17 Ru1 71.6(4) . . ?
C16 C17 Ru1 68.6(4) . . ?
C18 C17 H17A 118.6 . . ?
C16 C17 H17A 118.6 . . ?
Ru1 C17 H17A 118.6 . . ?
C17 C18 C19 119.5(6) . . ?
C17 C18 Ru1 72.9(4) . . ?
C19 C18 Ru1 68.4(4) . . ?
C17 C18 H18A 119.6 . . ?
C19 C18 H18A 119.6 . . ?
Ru1 C18 H18A 119.6 . . ?
C18 C19 C20 120.2(6) . . ?
C18 C19 Ru1 74.2(4) . . ?
C20 C19 Ru1 71.5(4) . . ?
C18 C19 H19A 119.7 . . ?
C20 C19 H19A 119.7 . . ?
Ru1 C19 H19A 119.7 . . ?
C15 C20 C19 119.1(6) . . ?
C15 C20 Ru1 72.0(4) . . ?
C19 C20 Ru1 70.3(4) . . ?
C15 C20 H20A 120.0 . . ?
C19 C20 H20A 120.0 . . ?
Ru1 C20 H20A 120.0 . . ?
N4 C21 C27 110.9(5) . . ?
N4 C21 P2 109.1(4) . . ?
C27 C21 P2 114.5(4) . . ?
N4 C21 H21A 107.4 . . ?
C27 C21 H21A 107.4 . . ?
P2 C21 H21A 107.4 . . ?
N5 C22 P2 111.4(4) . . ?
N5 C22 H22A 109.3 . . ?
P2 C22 H22A 109.3 . . ?
N5 C22 H22B 109.3 . . ?
P2 C22 H22B 109.3 . . ?
H22A C22 H22B 108.0 . . ?
N6 C23 P2 112.8(4) . . ?
N6 C23 H23A 109.0 . . ?
P2 C23 H23A 109.0 . . ?
N6 C23 H23B 109.0 . . ?
P2 C23 H23B 109.0 . . ?
H23A C23 H23B 107.8 . . ?
N4 C24 N5 115.0(5) . . ?
N4 C24 H24A 108.5 . . ?
N5 C24 H24A 108.5 . . ?
N4 C24 H24B 108.5 . . ?
N5 C24 H24B 108.5 . . ?
H24A C24 H24B 107.5 . . ?
N6 C25 N5 115.5(5) . . ?
N6 C25 H25A 108.4 . . ?
N5 C25 H25A 108.4 . . ?
N6 C25 H25B 108.4 . . ?
N5 C25 H25B 108.4 . . ?
H25A C25 H25B 107.5 . . ?
N6 C26 N4 114.4(5) . . ?
N6 C26 H26A 108.7 . . ?
N4 C26 H26A 108.7 . . ?
N6 C26 H26B 108.7 . . ?
N4 C26 H26B 108.7 . . ?
H26A C26 H26B 107.6 . . ?
O3 C27 C28 108.7(4) . . ?
O3 C27 C21 109.6(5) . . ?
C28 C27 C21 111.7(4) . . ?
O3 C27 H27A 108.9 . . ?
C28 C27 H27A 108.9 . . ?
C21 C27 H27A 108.9 . . ?
C29 C28 C33 118.1(6) . . ?
C29 C28 C27 121.1(5) . . ?
C33 C28 C27 120.8(6) . . ?
C30 C29 C28 121.9(6) . . ?
C30 C29 H29A 119.1 . . ?
C28 C29 H29A 119.1 . . ?
C29 C30 C31 119.0(6) . . ?
C29 C30 H30A 120.5 . . ?
C31 C30 H30A 120.5 . . ?
O4 C31 C32 116.3(6) . . ?
O4 C31 C30 123.8(6) . . ?
C32 C31 C30 120.0(6) . . ?
C31 C32 C33 120.3(6) . . ?
C31 C32 H32A 119.8 . . ?
C33 C32 H32A 119.8 . . ?
C32 C33 C28 120.7(6) . . ?
C32 C33 H33A 119.6 . . ?
C28 C33 H33A 119.6 . . ?
O4 C34 H34A 109.5 . . ?
O4 C34 H34B 109.5 . . ?
H34A C34 H34B 109.5 . . ?
O4 C34 H34C 109.5 . . ?
H34A C34 H34C 109.5 . . ?
H34B C34 H34C 109.5 . . ?
C36 C35 C40 120.3(6) . . ?
C36 C35 Ru2 71.4(4) . . ?
C40 C35 Ru2 71.7(4) . . ?
C36 C35 H35A 119.3 . . ?
C40 C35 H35A 119.3 . . ?
Ru2 C35 H35A 119.3 . . ?
C35 C36 C37 118.8(6) . . ?
C35 C36 Ru2 71.1(4) . . ?
C37 C36 Ru2 73.0(4) . . ?
C35 C36 H36A 120.4 . . ?
C37 C36 H36A 120.4 . . ?
Ru2 C36 H36A 120.4 . . ?
C38 C37 C36 119.9(6) . . ?
C38 C37 Ru2 72.6(4) . . ?
C36 C37 Ru2 68.8(4) . . ?
C38 C37 H37A 119.3 . . ?
C36 C37 H37A 119.3 . . ?
Ru2 C37 H37A 119.3 . . ?
C37 C38 C39 120.5(6) . . ?
C37 C38 Ru2 71.7(4) . . ?
C39 C38 Ru2 69.0(3) . . ?
C37 C38 H38A 118.8 . . ?
C39 C38 H38A 118.8 . . ?
Ru2 C38 H38A 118.8 . . ?
C38 C39 C40 121.1(6) . . ?
C38 C39 Ru2 74.5(4) . . ?
C40 C39 Ru2 71.8(4) . . ?
C38 C39 H39A 119.2 . . ?
C40 C39 H39A 119.2 . . ?
Ru2 C39 H39A 119.2 . . ?
C39 C40 C35 119.1(6) . . ?
C39 C40 Ru2 70.8(4) . . ?
C35 C40 Ru2 70.5(4) . . ?
C39 C40 H40A 119.8 . . ?
C35 C40 H40A 119.8 . . ?
Ru2 C40 H40A 119.8 . . ?
Cl3S C1S Cl2S 109.3(4) . . ?
Cl3S C1S Cl1S 110.6(5) . . ?
Cl2S C1S Cl1S 108.6(4) . . ?
Cl4A C2S Cl6S 118.8(6) . . ?
Cl4A C2S Cl5S 118.2(6) . . ?
Cl6S C2S Cl5S 117.4(6) . . ?
Cl4A C2S Cl4B 65.8(7) . . ?
Cl6S C2S Cl4B 87.9(6) . . ?
Cl5S C2S Cl4B 93.0(7) . . ?
C2S Cl4A Cl4B 65.5(6) . . ?
C2S Cl4A Cl8B 129.8(7) . . ?
Cl4B Cl4A Cl8B 156.8(6) . . ?
C2S Cl4B Cl4A 48.8(5) . . ?
C2S Cl4B Cl4B 152.0(16) . 2_765 ?
Cl4A Cl4B Cl4B 106.4(14) . 2_765 ?
C3SB C3SA Cl8A 86.6(16) . . ?
C3SB C3SA Cl7A 83.8(16) . . ?
Cl8A C3SA Cl7A 162.8(16) . . ?
C3SB C3SA Cl8B 79.7(16) . . ?
Cl8A C3SA Cl8B 35.7(5) . . ?
Cl7A C3SA Cl8B 127.9(13) . . ?
C3SB C3SA Cl9A 46.0(13) . . ?
Cl8A C3SA Cl9A 89.6(9) . . ?
Cl7A C3SA Cl9A 94.0(10) . . ?
Cl8B C3SA Cl9A 108.2(10) . . ?
C3SB C3SA Cl7B 84.7(15) . . ?
Cl8A C3SA Cl7B 142.6(14) . . ?
Cl7A C3SA Cl7B 21.9(4) . . ?
Cl8B C3SA Cl7B 106.9(11) . . ?
Cl9A C3SA Cl7B 109.4(10) . . ?
C3SA C3SB Cl9A 98(2) . . ?
C3SA C3SB Cl8A 55.3(15) . . ?
Cl9A C3SB Cl8A 96.7(14) . . ?
C3SA C3SB Cl7A 59.2(14) . . ?
Cl9A C3SB Cl7A 104.0(14) . . ?
Cl8A C3SB Cl7A 113.1(16) . . ?
C3SA C3SB Cl9B 114(2) . . ?
Cl9A C3SB Cl9B 17.1(7) . . ?
Cl8A C3SB Cl9B 109.1(11) . . ?
Cl7A C3SB Cl9B 108.2(11) . . ?
C3SA C3SB Cl8B 66.5(15) . . ?
Cl9A C3SB Cl8B 127.8(15) . . ?
Cl8A C3SB Cl8B 32.6(4) . . ?
Cl7A C3SB Cl8B 107.8(12) . . ?
Cl9B C3SB Cl8B 136.6(11) . . ?
C3SA C3SB Cl7B 63.3(13) . . ?
Cl9A C3SB Cl7B 123.6(15) . . ?
Cl8A C3SB Cl7B 109.6(13) . . ?
Cl7A C3SB Cl7B 19.7(4) . . ?
Cl9B C3SB Cl7B 125.8(12) . . ?
Cl8B C3SB Cl7B 94.5(9) . . ?
Cl7B Cl7A C3SA 102.0(15) . . ?
Cl7B Cl7A C3SB 100.1(14) . . ?
C3SA Cl7A C3SB 36.9(9) . . ?
Cl7B Cl7A Cl9A 131.0(14) . . ?
C3SA Cl7A Cl9A 47.2(7) . . ?
C3SB Cl7A Cl9A 31.2(6) . . ?
Cl7A Cl7B C3SA 56.1(12) . . ?
Cl7A Cl7B C3SB 60.1(12) . . ?
C3SA Cl7B C3SB 32.0(8) . . ?
Cl8B Cl8A C3SA 90.5(9) . . ?
Cl8B Cl8A C3SB 82.5(8) . . ?
C3SA Cl8A C3SB 38.1(9) . . ?
Cl8B Cl8A Cl9A 115.7(6) . . ?
C3SA Cl8A Cl9A 51.8(8) . . ?
C3SB Cl8A Cl9A 34.5(6) . . ?
Cl8A Cl8B C3SA 53.8(7) . . ?
Cl8A Cl8B C3SB 64.9(8) . . ?
C3SA Cl8B C3SB 33.8(8) . . ?
Cl8A Cl8B Cl4A 152.3(5) . . ?
C3SA Cl8B Cl4A 98.5(6) . . ?
C3SB Cl8B Cl4A 91.3(6) . . ?
Cl9B Cl9A C3SB 128(2) . . ?
Cl9B Cl9A C3SA 162(2) . . ?
C3SB Cl9A C3SA 36.2(14) . . ?
Cl9B Cl9A Cl8A 147.5(19) . . ?
C3SB Cl9A Cl8A 48.8(11) . . ?
C3SA Cl9A Cl8A 38.6(5) . . ?
Cl9B Cl9A Cl7A 126.3(19) . . ?
C3SB Cl9A Cl7A 44.8(11) . . ?
C3SA Cl9A Cl7A 38.7(5) . . ?
Cl8A Cl9A Cl7A 76.4(3) . . ?
Cl9A Cl9B C3SB 35.0(17) . . ?

loop_
_geom_bond_atom_site_label_1
_geom_bond_atom_site_label_2
_geom_bond_distance
_geom_bond_site_symmetry_2
_geom_bond_publ_flag
Ru1 C19 2.168(7) . ?
Ru1 C20 2.184(7) . ?
Ru1 C16 2.187(6) . ?
Ru1 C15 2.202(6) . ?
Ru1 C18 2.245(6) . ?
Ru1 C17 2.261(6) . ?
Ru1 P1 2.3108(15) . ?
Ru1 Cl1 2.4122(14) . ?
Ru1 Cl2 2.4229(16) . ?
Ru2 C35 2.179(7) . ?
Ru2 C39 2.182(6) . ?
Ru2 C36 2.184(6) . ?
Ru2 C40 2.195(6) . ?
Ru2 C37 2.240(6) . ?
Ru2 C38 2.252(6) . ?
Ru2 P2 2.3139(15) . ?
Ru2 Cl4 2.4056(15) . ?
Ru2 Cl3 2.4227(15) . ?
P1 C3 1.832(6) . ?
P1 C2 1.851(6) . ?
P1 C1 1.864(6) . ?
P2 C23 1.840(6) . ?
P2 C22 1.849(6) . ?
P2 C21 1.861(6) . ?
N1 C4 1.477(7) . ?
N1 C1 1.490(7) . ?
N1 C6 1.497(8) . ?
N2 C4 1.465(7) . ?
N2 C2 1.467(7) . ?
N2 C5 1.471(7) . ?
N3 C5 1.467(8) . ?
N3 C6 1.468(8) . ?
N3 C3 1.469(7) . ?
N4 C24 1.452(8) . ?
N4 C26 1.477(7) . ?
N4 C21 1.478(7) . ?
N5 C24 1.462(8) . ?
N5 C25 1.468(8) . ?
N5 C22 1.473(7) . ?
N6 C25 1.448(8) . ?
N6 C26 1.464(8) . ?
N6 C23 1.475(7) . ?
O1 C7 1.446(7) . ?
O1 H1A 0.8400 . ?
O2 C11 1.367(7) . ?
O2 C14 1.426(8) . ?
O3 C27 1.424(6) . ?
O3 H3A 0.8400 . ?
O4 C31 1.373(7) . ?
O4 C34 1.416(8) . ?
C1 C7 1.534(8) . ?
C1 H1B 1.0000 . ?
C2 H2A 0.9900 . ?
C2 H2B 0.9900 . ?
C3 H3B 0.9900 . ?
C3 H3C 0.9900 . ?
C4 H4A 0.9900 . ?
C4 H4B 0.9900 . ?
C5 H5A 0.9900 . ?
C5 H5B 0.9900 . ?
C6 H6A 0.9900 . ?
C6 H6B 0.9900 . ?
C7 C8 1.510(8) . ?
C7 H7A 1.0000 . ?
C8 C9 1.381(9) . ?
C8 C13 1.391(9) . ?
C9 C10 1.395(9) . ?
C9 H9A 0.9500 . ?
C10 C11 1.387(9) . ?
C10 H10A 0.9500 . ?
C11 C12 1.375(9) . ?
C12 C13 1.397(9) . ?
C12 H12A 0.9500 . ?
C13 H13A 0.9500 . ?
C14 H14A 0.9800 . ?
C14 H14B 0.9800 . ?
C14 H14C 0.9800 . ?
C15 C16 1.394(9) . ?
C15 C20 1.408(9) . ?
C15 H15A 1.0000 . ?
C16 C17 1.414(10) . ?
C16 H16A 1.0000 . ?
C17 C18 1.376(10) . ?
C17 H17A 1.0000 . ?
C18 C19 1.417(10) . ?
C18 H18A 1.0000 . ?
C19 C20 1.424(10) . ?
C19 H19A 1.0000 . ?
C20 H20A 1.0000 . ?
C21 C27 1.545(7) . ?
C21 H21A 1.0000 . ?
C22 H22A 0.9900 . ?
C22 H22B 0.9900 . ?
C23 H23A 0.9900 . ?
C23 H23B 0.9900 . ?
C24 H24A 0.9900 . ?
C24 H24B 0.9900 . ?
C25 H25A 0.9900 . ?
C25 H25B 0.9900 . ?
C26 H26A 0.9900 . ?
C26 H26B 0.9900 . ?
C27 C28 1.507(8) . ?
C27 H27A 1.0000 . ?
C28 C29 1.384(9) . ?
C28 C33 1.387(9) . ?
C29 C30 1.381(8) . ?
C29 H29A 0.9500 . ?
C30 C31 1.393(9) . ?
C30 H30A 0.9500 . ?
C31 C32 1.372(9) . ?
C32 C33 1.385(9) . ?
C32 H32A 0.9500 . ?
C33 H33A 0.9500 . ?
C34 H34A 0.9800 . ?
C34 H34B 0.9800 . ?
C34 H34C 0.9800 . ?
C35 C36 1.403(10) . ?
C35 C40 1.418(9) . ?
C35 H35A 1.0000 . ?
C36 C37 1.452(10) . ?
C36 H36A 1.0000 . ?
C37 C38 1.377(9) . ?
C37 H37A 1.0000 . ?
C38 C39 1.390(9) . ?
C38 H38A 1.0000 . ?
C39 C40 1.405(9) . ?
C39 H39A 1.0000 . ?
C40 H40A 1.0000 . ?
C1S Cl3S 1.737(9) . ?
C1S Cl2S 1.777(9) . ?
C1S Cl1S 1.779(7) . ?
C2S Cl4A 1.641(11) . ?
C2S Cl6S 1.651(10) . ?
C2S Cl5S 1.722(9) . ?
C2S Cl4B 1.985(17) . ?
Cl4A Cl4B 1.989(19) . ?
Cl4A Cl8B 2.394(12) . ?
Cl4B Cl4B 2.129(14) 2_765 ?
C3SA C3SB 1.07(3) . ?
C3SA Cl8A 1.422(16) . ?
C3SA Cl7A 1.527(16) . ?
C3SA Cl8B 1.762(19) . ?
C3SA Cl9A 1.791(19) . ?
C3SA Cl7B 1.800(18) . ?
C3SB Cl9A 1.30(2) . ?
C3SB Cl8A 1.73(2) . ?
C3SB Cl7A 1.77(2) . ?
C3SB Cl9B 1.788(18) . ?
C3SB Cl8B 1.89(2) . ?
C3SB Cl7B 2.01(2) . ?
Cl7A Cl7B 0.688(9) . ?
Cl7A Cl9A 2.433(12) . ?
Cl8A Cl8B 1.028(6) . ?
Cl8A Cl9A 2.279(10) . ?
Cl9A Cl9B 0.667(10) . ?

loop_
_geom_torsion_atom_site_label_1
_geom_torsion_atom_site_label_2
_geom_torsion_atom_site_label_3
_geom_torsion_atom_site_label_4
_geom_torsion
_geom_torsion_site_symmetry_1
_geom_torsion_site_symmetry_2
_geom_torsion_site_symmetry_3
_geom_torsion_site_symmetry_4
_geom_torsion_publ_flag
C19 Ru1 P1 C3 -13.0(3) . . . . ?
C20 Ru1 P1 C3 -44.4(3) . . . . ?
C16 Ru1 P1 C3 -108.4(3) . . . . ?
C15 Ru1 P1 C3 -81.7(3) . . . . ?
C18 Ru1 P1 C3 -3.0(5) . . . . ?
C17 Ru1 P1 C3 -104.2(6) . . . . ?
Cl1 Ru1 P1 C3 74.7(2) . . . . ?
Cl2 Ru1 P1 C3 164.4(2) . . . . ?
C19 Ru1 P1 C2 -127.3(3) . . . . ?
C20 Ru1 P1 C2 -158.7(3) . . . . ?
C16 Ru1 P1 C2 137.3(3) . . . . ?
C15 Ru1 P1 C2 164.0(3) . . . . ?
C18 Ru1 P1 C2 -117.4(4) . . . . ?
C17 Ru1 P1 C2 141.5(6) . . . . ?
Cl1 Ru1 P1 C2 -39.6(2) . . . . ?
Cl2 Ru1 P1 C2 50.1(2) . . . . ?
C19 Ru1 P1 C1 105.4(3) . . . . ?
C20 Ru1 P1 C1 74.0(3) . . . . ?
C16 Ru1 P1 C1 10.0(3) . . . . ?
C15 Ru1 P1 C1 36.7(3) . . . . ?
C18 Ru1 P1 C1 115.3(5) . . . . ?
C17 Ru1 P1 C1 14.2(7) . . . . ?
Cl1 Ru1 P1 C1 -166.9(2) . . . . ?
Cl2 Ru1 P1 C1 -77.2(2) . . . . ?
C35 Ru2 P2 C23 -51.9(3) . . . . ?
C39 Ru2 P2 C23 -114.1(3) . . . . ?
C36 Ru2 P2 C23 -19.8(3) . . . . ?
C40 Ru2 P2 C23 -89.2(3) . . . . ?
C37 Ru2 P2 C23 -7.6(4) . . . . ?
C38 Ru2 P2 C23 -102.0(7) . . . . ?
Cl4 Ru2 P2 C23 72.6(2) . . . . ?
Cl3 Ru2 P2 C23 161.2(2) . . . . ?
C35 Ru2 P2 C22 -166.2(3) . . . . ?
C39 Ru2 P2 C22 131.5(3) . . . . ?
C36 Ru2 P2 C22 -134.2(3) . . . . ?
C40 Ru2 P2 C22 156.5(3) . . . . ?
C37 Ru2 P2 C22 -121.9(4) . . . . ?
C38 Ru2 P2 C22 143.6(6) . . . . ?
Cl4 Ru2 P2 C22 -41.7(3) . . . . ?
Cl3 Ru2 P2 C22 46.8(3) . . . . ?
C35 Ru2 P2 C21 66.4(3) . . . . ?
C39 Ru2 P2 C21 4.2(3) . . . . ?
C36 Ru2 P2 C21 98.5(3) . . . . ?
C40 Ru2 P2 C21 29.1(3) . . . . ?
C37 Ru2 P2 C21 110.7(4) . . . . ?
C38 Ru2 P2 C21 16.3(7) . . . . ?
Cl4 Ru2 P2 C21 -169.1(2) . . . . ?
Cl3 Ru2 P2 C21 -80.5(2) . . . . ?
C4 N1 C1 C7 66.4(6) . . . . ?
C6 N1 C1 C7 -172.1(5) . . . . ?
C4 N1 C1 P1 -60.2(5) . . . . ?
C6 N1 C1 P1 61.4(5) . . . . ?
C3 P1 C1 N1 -50.4(4) . . . . ?
C2 P1 C1 N1 49.7(4) . . . . ?
Ru1 P1 C1 N1 -174.8(3) . . . . ?
C3 P1 C1 C7 -176.6(4) . . . . ?
C2 P1 C1 C7 -76.5(4) . . . . ?
Ru1 P1 C1 C7 59.0(5) . . . . ?
C4 N2 C2 P1 60.9(5) . . . . ?
C5 N2 C2 P1 -60.1(5) . . . . ?
C3 P1 C2 N2 49.4(4) . . . . ?
C1 P1 C2 N2 -51.1(4) . . . . ?
Ru1 P1 C2 N2 170.9(3) . . . . ?
C5 N3 C3 P1 59.6(5) . . . . ?
C6 N3 C3 P1 -61.2(6) . . . . ?
C2 P1 C3 N3 -49.4(5) . . . . ?
C1 P1 C3 N3 51.4(5) . . . . ?
Ru1 P1 C3 N3 -176.3(3) . . . . ?
C2 N2 C4 N1 -67.4(6) . . . . ?
C5 N2 C4 N1 55.3(6) . . . . ?
C1 N1 C4 N2 68.2(6) . . . . ?
C6 N1 C4 N2 -54.9(6) . . . . ?
C6 N3 C5 N2 55.2(7) . . . . ?
C3 N3 C5 N2 -66.2(6) . . . . ?
C4 N2 C5 N3 -55.3(6) . . . . ?
C2 N2 C5 N3 67.2(6) . . . . ?
C5 N3 C6 N1 -54.4(6) . . . . ?
C3 N3 C6 N1 67.8(6) . . . . ?
C4 N1 C6 N3 54.2(6) . . . . ?
C1 N1 C6 N3 -69.7(6) . . . . ?
N1 C1 C7 O1 166.0(5) . . . . ?
P1 C1 C7 O1 -69.5(5) . . . . ?
N1 C1 C7 C8 45.5(7) . . . . ?
P1 C1 C7 C8 170.0(4) . . . . ?
O1 C7 C8 C9 -72.2(7) . . . . ?
C1 C7 C8 C9 47.8(8) . . . . ?
O1 C7 C8 C13 105.2(6) . . . . ?
C1 C7 C8 C13 -134.8(6) . . . . ?
C13 C8 C9 C10 2.3(10) . . . . ?
C7 C8 C9 C10 179.7(6) . . . . ?
C8 C9 C10 C11 -1.8(10) . . . . ?
C14 O2 C11 C12 -5.5(9) . . . . ?
C14 O2 C11 C10 174.9(6) . . . . ?
C9 C10 C11 O2 179.7(6) . . . . ?
C9 C10 C11 C12 0.1(10) . . . . ?
O2 C11 C12 C13 -178.6(6) . . . . ?
C10 C11 C12 C13 0.9(10) . . . . ?
C9 C8 C13 C12 -1.2(9) . . . . ?
C7 C8 C13 C12 -178.7(6) . . . . ?
C11 C12 C13 C8 -0.4(10) . . . . ?
C19 Ru1 C15 C16 102.8(4) . . . . ?
C20 Ru1 C15 C16 132.8(6) . . . . ?
C18 Ru1 C15 C16 65.3(4) . . . . ?
C17 Ru1 C15 C16 30.3(4) . . . . ?
P1 Ru1 C15 C16 -142.0(4) . . . . ?
Cl1 Ru1 C15 C16 130.8(4) . . . . ?
Cl2 Ru1 C15 C16 -55.1(4) . . . . ?
C19 Ru1 C15 C20 -30.1(4) . . . . ?
C16 Ru1 C15 C20 -132.8(6) . . . . ?
C18 Ru1 C15 C20 -67.6(4) . . . . ?
C17 Ru1 C15 C20 -102.5(4) . . . . ?
P1 Ru1 C15 C20 85.2(4) . . . . ?
Cl1 Ru1 C15 C20 -2.0(7) . . . . ?
Cl2 Ru1 C15 C20 172.0(3) . . . . ?
C20 C15 C16 C17 -5.9(9) . . . . ?
Ru1 C15 C16 C17 -58.8(5) . . . . ?
C20 C15 C16 Ru1 52.9(5) . . . . ?
C19 Ru1 C16 C15 -66.7(4) . . . . ?
C20 Ru1 C16 C15 -28.9(4) . . . . ?
C18 Ru1 C16 C15 -103.3(4) . . . . ?
C17 Ru1 C16 C15 -130.0(6) . . . . ?
P1 Ru1 C16 C15 47.8(4) . . . . ?
Cl1 Ru1 C16 C15 -138.9(4) . . . . ?
Cl2 Ru1 C16 C15 131.6(4) . . . . ?
C19 Ru1 C16 C17 63.3(4) . . . . ?
C20 Ru1 C16 C17 101.1(5) . . . . ?
C15 Ru1 C16 C17 130.0(6) . . . . ?
C18 Ru1 C16 C17 26.7(4) . . . . ?
P1 Ru1 C16 C17 177.8(3) . . . . ?
Cl1 Ru1 C16 C17 -8.9(7) . . . . ?
Cl2 Ru1 C16 C17 -98.4(4) . . . . ?
C15 C16 C17 C18 6.5(10) . . . . ?
Ru1 C16 C17 C18 -51.2(6) . . . . ?
C15 C16 C17 Ru1 57.7(5) . . . . ?
C19 Ru1 C17 C18 29.3(4) . . . . ?
C20 Ru1 C17 C18 67.4(4) . . . . ?
C16 Ru1 C17 C18 135.0(6) . . . . ?
C15 Ru1 C17 C18 104.7(5) . . . . ?
P1 Ru1 C17 C18 129.3(6) . . . . ?
Cl1 Ru1 C17 C18 -49.5(5) . . . . ?
Cl2 Ru1 C17 C18 -141.2(4) . . . . ?
C19 Ru1 C17 C16 -105.7(5) . . . . ?
C20 Ru1 C17 C16 -67.6(4) . . . . ?
C15 Ru1 C17 C16 -30.3(4) . . . . ?
C18 Ru1 C17 C16 -135.0(6) . . . . ?
P1 Ru1 C17 C16 -5.7(9) . . . . ?
Cl1 Ru1 C17 C16 175.5(3) . . . . ?
Cl2 Ru1 C17 C16 83.8(4) . . . . ?
C16 C17 C18 C19 -1.9(10) . . . . ?
Ru1 C17 C18 C19 -51.9(6) . . . . ?
C16 C17 C18 Ru1 49.9(6) . . . . ?
C19 Ru1 C18 C17 -132.6(6) . . . . ?
C20 Ru1 C18 C17 -101.8(5) . . . . ?
C16 Ru1 C18 C17 -27.7(4) . . . . ?
C15 Ru1 C18 C17 -64.4(4) . . . . ?
P1 Ru1 C18 C17 -147.3(4) . . . . ?
Cl1 Ru1 C18 C17 136.8(4) . . . . ?
Cl2 Ru1 C18 C17 47.4(5) . . . . ?
C20 Ru1 C18 C19 30.7(4) . . . . ?
C16 Ru1 C18 C19 104.8(4) . . . . ?
C15 Ru1 C18 C19 68.2(4) . . . . ?
C17 Ru1 C18 C19 132.6(6) . . . . ?
P1 Ru1 C18 C19 -14.8(6) . . . . ?
Cl1 Ru1 C18 C19 -90.6(4) . . . . ?
Cl2 Ru1 C18 C19 180.0(3) . . . . ?
C17 C18 C19 C20 -3.0(10) . . . . ?
Ru1 C18 C19 C20 -56.9(5) . . . . ?
C17 C18 C19 Ru1 54.0(6) . . . . ?
C20 Ru1 C19 C18 -130.2(6) . . . . ?
C16 Ru1 C19 C18 -64.1(4) . . . . ?
C15 Ru1 C19 C18 -100.7(4) . . . . ?
C17 Ru1 C19 C18 -28.0(4) . . . . ?
P1 Ru1 C19 C18 172.5(3) . . . . ?
Cl1 Ru1 C19 C18 90.1(4) . . . . ?
Cl2 Ru1 C19 C18 0.0(8) . . . . ?
C16 Ru1 C19 C20 66.2(4) . . . . ?
C15 Ru1 C19 C20 29.5(4) . . . . ?
C18 Ru1 C19 C20 130.2(6) . . . . ?
C17 Ru1 C19 C20 102.3(4) . . . . ?
P1 Ru1 C19 C20 -57.3(4) . . . . ?
Cl1 Ru1 C19 C20 -139.7(3) . . . . ?
Cl2 Ru1 C19 C20 130.2(5) . . . . ?
C16 C15 C20 C19 1.0(9) . . . . ?
Ru1 C15 C20 C19 54.0(5) . . . . ?
C16 C15 C20 Ru1 -53.0(5) . . . . ?
C18 C19 C20 C15 3.4(9) . . . . ?
Ru1 C19 C20 C15 -54.8(5) . . . . ?
C18 C19 C20 Ru1 58.3(6) . . . . ?
C19 Ru1 C20 C15 131.3(5) . . . . ?
C16 Ru1 C20 C15 28.6(4) . . . . ?
C18 Ru1 C20 C15 101.2(4) . . . . ?
C17 Ru1 C20 C15 65.7(4) . . . . ?
P1 Ru1 C20 C15 -97.9(3) . . . . ?
Cl1 Ru1 C20 C15 179.1(3) . . . . ?
Cl2 Ru1 C20 C15 -15.1(6) . . . . ?
C16 Ru1 C20 C19 -102.7(4) . . . . ?
C15 Ru1 C20 C19 -131.3(5) . . . . ?
C18 Ru1 C20 C19 -30.1(4) . . . . ?
C17 Ru1 C20 C19 -65.6(4) . . . . ?
P1 Ru1 C20 C19 130.8(4) . . . . ?
Cl1 Ru1 C20 C19 47.8(4) . . . . ?
Cl2 Ru1 C20 C19 -146.5(4) . . . . ?
C24 N4 C21 C27 66.7(6) . . . . ?
C26 N4 C21 C27 -171.2(5) . . . . ?
C24 N4 C21 P2 -60.3(5) . . . . ?
C26 N4 C21 P2 61.9(5) . . . . ?
C23 P2 C21 N4 -49.6(5) . . . . ?
C22 P2 C21 N4 49.6(4) . . . . ?
Ru2 P2 C21 N4 -174.0(3) . . . . ?
C23 P2 C21 C27 -174.5(4) . . . . ?
C22 P2 C21 C27 -75.3(5) . . . . ?
Ru2 P2 C21 C27 61.1(5) . . . . ?
C24 N5 C22 P2 59.6(6) . . . . ?
C25 N5 C22 P2 -59.7(6) . . . . ?
C23 P2 C22 N5 50.3(5) . . . . ?
C21 P2 C22 N5 -50.6(5) . . . . ?
Ru2 P2 C22 N5 172.2(3) . . . . ?
C25 N6 C23 P2 60.7(6) . . . . ?
C26 N6 C23 P2 -59.0(6) . . . . ?
C22 P2 C23 N6 -51.4(5) . . . . ?
C21 P2 C23 N6 49.4(5) . . . . ?
Ru2 P2 C23 N6 -179.5(4) . . . . ?
C26 N4 C24 N5 -56.1(6) . . . . ?
C21 N4 C24 N5 67.8(6) . . . . ?
C25 N5 C24 N4 56.5(6) . . . . ?
C22 N5 C24 N4 -66.0(7) . . . . ?
C26 N6 C25 N5 55.3(6) . . . . ?
C23 N6 C25 N5 -65.3(7) . . . . ?
C24 N5 C25 N6 -56.2(6) . . . . ?
C22 N5 C25 N6 65.9(7) . . . . ?
C25 N6 C26 N4 -53.1(6) . . . . ?
C23 N6 C26 N4 67.9(7) . . . . ?
C24 N4 C26 N6 53.6(7) . . . . ?
C21 N4 C26 N6 -71.4(7) . . . . ?
N4 C21 C27 O3 168.8(5) . . . . ?
P2 C21 C27 O3 -67.2(6) . . . . ?
N4 C21 C27 C28 48.3(6) . . . . ?
P2 C21 C27 C28 172.3(4) . . . . ?
O3 C27 C28 C29 -65.4(6) . . . . ?
C21 C27 C28 C29 55.7(7) . . . . ?
O3 C27 C28 C33 114.6(6) . . . . ?
C21 C27 C28 C33 -124.4(6) . . . . ?
C33 C28 C29 C30 1.0(9) . . . . ?
C27 C28 C29 C30 -179.1(5) . . . . ?
C28 C29 C30 C31 0.2(9) . . . . ?
C34 O4 C31 C32 170.4(6) . . . . ?
C34 O4 C31 C30 -8.5(9) . . . . ?
C29 C30 C31 O4 177.6(6) . . . . ?
C29 C30 C31 C32 -1.3(9) . . . . ?
O4 C31 C32 C33 -177.6(6) . . . . ?
C30 C31 C32 C33 1.3(10) . . . . ?
C31 C32 C33 C28 -0.2(10) . . . . ?
C29 C28 C33 C32 -1.0(9) . . . . ?
C27 C28 C33 C32 179.1(6) . . . . ?
C39 Ru2 C35 C36 -103.1(4) . . . . ?
C40 Ru2 C35 C36 -132.2(6) . . . . ?
C37 Ru2 C35 C36 -31.1(4) . . . . ?
C38 Ru2 C35 C36 -66.6(4) . . . . ?
P2 Ru2 C35 C36 126.0(4) . . . . ?
Cl4 Ru2 C35 C36 43.0(4) . . . . ?
Cl3 Ru2 C35 C36 -152.3(3) . . . . ?
C39 Ru2 C35 C40 29.2(4) . . . . ?
C36 Ru2 C35 C40 132.2(6) . . . . ?
C37 Ru2 C35 C40 101.1(4) . . . . ?
C38 Ru2 C35 C40 65.6(4) . . . . ?
P2 Ru2 C35 C40 -101.8(4) . . . . ?
Cl4 Ru2 C35 C40 175.3(3) . . . . ?
Cl3 Ru2 C35 C40 -20.1(6) . . . . ?
C40 C35 C36 C37 2.7(10) . . . . ?
Ru2 C35 C36 C37 57.2(6) . . . . ?
C40 C35 C36 Ru2 -54.5(6) . . . . ?
C39 Ru2 C36 C35 66.3(4) . . . . ?
C40 Ru2 C36 C35 29.3(4) . . . . ?
C37 Ru2 C36 C35 129.6(6) . . . . ?
C38 Ru2 C36 C35 102.0(4) . . . . ?
P2 Ru2 C36 C35 -60.6(4) . . . . ?
Cl4 Ru2 C36 C35 -145.6(4) . . . . ?
Cl3 Ru2 C36 C35 115.9(7) . . . . ?
C35 Ru2 C36 C37 -129.6(6) . . . . ?
C39 Ru2 C36 C37 -63.3(4) . . . . ?
C40 Ru2 C36 C37 -100.3(4) . . . . ?
C38 Ru2 C36 C37 -27.6(4) . . . . ?
P2 Ru2 C36 C37 169.8(3) . . . . ?
Cl4 Ru2 C36 C37 84.8(4) . . . . ?
Cl3 Ru2 C36 C37 -13.7(10) . . . . ?
C35 C36 C37 C38 -2.7(10) . . . . ?
Ru2 C36 C37 C38 53.6(6) . . . . ?
C35 C36 C37 Ru2 -56.3(6) . . . . ?
C35 Ru2 C37 C38 -102.5(4) . . . . ?
C39 Ru2 C37 C38 -27.7(4) . . . . ?
C36 Ru2 C37 C38 -133.0(6) . . . . ?
C40 Ru2 C37 C38 -64.7(4) . . . . ?
P2 Ru2 C37 C38 -151.6(3) . . . . ?
Cl4 Ru2 C37 C38 130.1(4) . . . . ?
Cl3 Ru2 C37 C38 42.2(5) . . . . ?
C35 Ru2 C37 C36 30.5(4) . . . . ?
C39 Ru2 C37 C36 105.3(4) . . . . ?
C40 Ru2 C37 C36 68.3(4) . . . . ?
C38 Ru2 C37 C36 133.0(6) . . . . ?
P2 Ru2 C37 C36 -18.5(6) . . . . ?
Cl4 Ru2 C37 C36 -96.9(4) . . . . ?
Cl3 Ru2 C37 C36 175.3(3) . . . . ?
C36 C37 C38 C39 -1.2(10) . . . . ?
Ru2 C37 C38 C39 50.6(5) . . . . ?
C36 C37 C38 Ru2 -51.8(6) . . . . ?
C35 Ru2 C38 C37 66.8(4) . . . . ?
C39 Ru2 C38 C37 134.5(6) . . . . ?
C36 Ru2 C38 C37 29.5(4) . . . . ?
C40 Ru2 C38 C37 104.4(5) . . . . ?
P2 Ru2 C38 C37 118.3(6) . . . . ?
Cl4 Ru2 C38 C37 -55.9(4) . . . . ?
Cl3 Ru2 C38 C37 -146.6(4) . . . . ?
C35 Ru2 C38 C39 -67.6(4) . . . . ?
C36 Ru2 C38 C39 -105.0(4) . . . . ?
C40 Ru2 C38 C39 -30.1(4) . . . . ?
C37 Ru2 C38 C39 -134.5(6) . . . . ?
P2 Ru2 C38 C39 -16.2(9) . . . . ?
Cl4 Ru2 C38 C39 169.6(3) . . . . ?
Cl3 Ru2 C38 C39 78.9(4) . . . . ?
C37 C38 C39 C40 5.1(9) . . . . ?
Ru2 C38 C39 C40 56.9(5) . . . . ?
C37 C38 C39 Ru2 -51.8(6) . . . . ?
C35 Ru2 C39 C38 101.5(4) . . . . ?
C36 Ru2 C39 C38 64.5(4) . . . . ?
C40 Ru2 C39 C38 131.0(6) . . . . ?
C37 Ru2 C39 C38 27.2(4) . . . . ?
P2 Ru2 C39 C38 174.4(3) . . . . ?
Cl4 Ru2 C39 C38 -18.3(6) . . . . ?
Cl3 Ru2 C39 C38 -103.1(4) . . . . ?
C35 Ru2 C39 C40 -29.5(4) . . . . ?
C36 Ru2 C39 C40 -66.5(4) . . . . ?
C37 Ru2 C39 C40 -103.8(4) . . . . ?
C38 Ru2 C39 C40 -131.0(6) . . . . ?
P2 Ru2 C39 C40 43.4(4) . . . . ?
Cl4 Ru2 C39 C40 -149.3(3) . . . . ?
Cl3 Ru2 C39 C40 126.0(4) . . . . ?
C38 C39 C40 C35 -5.0(9) . . . . ?
Ru2 C39 C40 C35 53.2(5) . . . . ?
C38 C39 C40 Ru2 -58.2(5) . . . . ?
C36 C35 C40 C39 1.1(9) . . . . ?
Ru2 C35 C40 C39 -53.3(5) . . . . ?
C36 C35 C40 Ru2 54.4(6) . . . . ?
C35 Ru2 C40 C39 132.1(6) . . . . ?
C36 Ru2 C40 C39 103.0(4) . . . . ?
C37 Ru2 C40 C39 64.5(4) . . . . ?
C38 Ru2 C40 C39 29.4(4) . . . . ?
P2 Ru2 C40 C39 -146.8(3) . . . . ?
Cl4 Ru2 C40 C39 119.4(5) . . . . ?
Cl3 Ru2 C40 C39 -59.5(4) . . . . ?
C39 Ru2 C40 C35 -132.1(6) . . . . ?
C36 Ru2 C40 C35 -29.1(4) . . . . ?
C37 Ru2 C40 C35 -67.5(4) . . . . ?
C38 Ru2 C40 C35 -102.7(4) . . . . ?
P2 Ru2 C40 C35 81.2(4) . . . . ?
Cl4 Ru2 C40 C35 -12.6(8) . . . . ?
Cl3 Ru2 C40 C35 168.4(3) . . . . ?
Cl6S C2S Cl4A Cl4B 72.9(8) . . . . ?
Cl5S C2S Cl4A Cl4B -79.9(9) . . . . ?
Cl6S C2S Cl4A Cl8B -86.3(11) . . . . ?
Cl5S C2S Cl4A Cl8B 120.9(7) . . . . ?
Cl4B C2S Cl4A Cl8B -159.3(8) . . . . ?
Cl6S C2S Cl4B Cl4A -123.0(5) . . . . ?
Cl5S C2S Cl4B Cl4A 119.6(6) . . . . ?
Cl4A C2S Cl4B Cl4B 32.2(18) . . . 2_765 ?
Cl6S C2S Cl4B Cl4B -90.9(17) . . . 2_765 ?
Cl5S C2S Cl4B Cl4B 151.8(16) . . . 2_765 ?
Cl8B Cl4A Cl4B C2S 136.3(11) . . . . ?
C2S Cl4A Cl4B Cl4B -164.9(7) . . . 2_765 ?
Cl8B Cl4A Cl4B Cl4B -28.6(14) . . . 2_765 ?
Cl8A C3SA C3SB Cl9A 92.7(14) . . . . ?
Cl7A C3SA C3SB Cl9A -101.7(13) . . . . ?
Cl8B C3SA C3SB Cl9A 128.0(13) . . . . ?
Cl7B C3SA C3SB Cl9A -123.7(13) . . . . ?
Cl7A C3SA C3SB Cl8A 165.6(14) . . . . ?
Cl8B C3SA C3SB Cl8A 35.3(5) . . . . ?
Cl9A C3SA C3SB Cl8A -92.7(14) . . . . ?
Cl7B C3SA C3SB Cl8A 143.6(13) . . . . ?
Cl8A C3SA C3SB Cl7A -165.6(14) . . . . ?
Cl8B C3SA C3SB Cl7A -130.3(10) . . . . ?
Cl9A C3SA C3SB Cl7A 101.7(13) . . . . ?
Cl7B C3SA C3SB Cl7A -22.0(4) . . . . ?
Cl8A C3SA C3SB Cl9B 97.0(16) . . . . ?
Cl7A C3SA C3SB Cl9B -97.4(15) . . . . ?
Cl8B C3SA C3SB Cl9B 132.3(14) . . . . ?
Cl9A C3SA C3SB Cl9B 4.3(9) . . . . ?
Cl7B C3SA C3SB Cl9B -119.4(14) . . . . ?
Cl8A C3SA C3SB Cl8B -35.3(5) . . . . ?
Cl7A C3SA C3SB Cl8B 130.3(10) . . . . ?
Cl9A C3SA C3SB Cl8B -128.0(13) . . . . ?
Cl7B C3SA C3SB Cl8B 108.3(9) . . . . ?
Cl8A C3SA C3SB Cl7B -143.6(13) . . . . ?
Cl7A C3SA C3SB Cl7B 22.0(4) . . . . ?
Cl8B C3SA C3SB Cl7B -108.3(9) . . . . ?
Cl9A C3SA C3SB Cl7B 123.7(13) . . . . ?
C3SB C3SA Cl7A Cl7B -91(2) . . . . ?
Cl8A C3SA Cl7A Cl7B -34(5) . . . . ?
Cl8B C3SA Cl7A Cl7B -19(2) . . . . ?
Cl9A C3SA Cl7A Cl7B -135.9(16) . . . . ?
Cl8A C3SA Cl7A C3SB 57(4) . . . . ?
Cl8B C3SA Cl7A C3SB 71.9(17) . . . . ?
Cl9A C3SA Cl7A C3SB -44.9(13) . . . . ?
Cl7B C3SA Cl7A C3SB 91(2) . . . . ?
C3SB C3SA Cl7A Cl9A 44.9(13) . . . . ?
Cl8A C3SA Cl7A Cl9A 102(5) . . . . ?
Cl8B C3SA Cl7A Cl9A 116.8(16) . . . . ?
Cl7B C3SA Cl7A Cl9A 135.9(16) . . . . ?
C3SA C3SB Cl7A Cl7B 96(2) . . . . ?
Cl9A C3SB Cl7A Cl7B -173(2) . . . . ?
Cl8A C3SB Cl7A Cl7B 83.7(18) . . . . ?
Cl9B C3SB Cl7A Cl7B -155.4(18) . . . . ?
Cl8B C3SB Cl7A Cl7B 49.2(19) . . . . ?
Cl9A C3SB Cl7A C3SA 91(2) . . . . ?
Cl8A C3SB Cl7A C3SA -12.8(13) . . . . ?
Cl9B C3SB Cl7A C3SA 108(2) . . . . ?
Cl8B C3SB Cl7A C3SA -47.3(15) . . . . ?
Cl7B C3SB Cl7A C3SA -96(2) . . . . ?
C3SA C3SB Cl7A Cl9A -91(2) . . . . ?
Cl8A C3SB Cl7A Cl9A -104(2) . . . . ?
Cl9B C3SB Cl7A Cl9A 17.3(7) . . . . ?
Cl8B C3SB Cl7A Cl9A -138(3) . . . . ?
Cl7B C3SB Cl7A Cl9A 173(2) . . . . ?
C3SB Cl7A Cl7B C3SA -37.6(10) . . . . ?
Cl9A Cl7A Cl7B C3SA -42.6(13) . . . . ?
C3SA Cl7A Cl7B C3SB 37.6(10) . . . . ?
Cl9A Cl7A Cl7B C3SB -5.0(13) . . . . ?
C3SB C3SA Cl7B Cl7A 87(2) . . . . ?
Cl8A C3SA Cl7B Cl7A 164(2) . . . . ?
Cl8B C3SA Cl7B Cl7A 164.3(18) . . . . ?
Cl9A C3SA Cl7B Cl7A 47.4(17) . . . . ?
Cl8A C3SA Cl7B C3SB 77(2) . . . . ?
Cl7A C3SA Cl7B C3SB -87(2) . . . . ?
Cl8B C3SA Cl7B C3SB 77.6(16) . . . . ?
Cl9A C3SA Cl7B C3SB -39.4(13) . . . . ?
C3SA C3SB Cl7B Cl7A -73(2) . . . . ?
Cl9A C3SB Cl7B Cl7A 9(2) . . . . ?
Cl8A C3SB Cl7B Cl7A -104(2) . . . . ?
Cl9B C3SB Cl7B Cl7A 29(2) . . . . ?
Cl8B C3SB Cl7B Cl7A -134(2) . . . . ?
Cl9A C3SB Cl7B C3SA 81(3) . . . . ?
Cl8A C3SB Cl7B C3SA -31.2(14) . . . . ?
Cl7A C3SB Cl7B C3SA 73(2) . . . . ?
Cl9B C3SB Cl7B C3SA 102(3) . . . . ?
Cl8B C3SB Cl7B C3SA -60.9(16) . . . . ?
C3SB C3SA Cl8A Cl8B 77.1(15) . . . . ?
Cl7A C3SA Cl8A Cl8B 21(5) . . . . ?
Cl9A C3SA Cl8A Cl8B 123.0(8) . . . . ?
Cl7B C3SA Cl8A Cl8B 0(2) . . . . ?
Cl7A C3SA Cl8A C3SB -56(4) . . . . ?
Cl8B C3SA Cl8A C3SB -77.1(15) . . . . ?
Cl9A C3SA Cl8A C3SB 45.9(13) . . . . ?
Cl7B C3SA Cl8A C3SB -77(2) . . . . ?
C3SB C3SA Cl8A Cl9A -45.9(13) . . . . ?
Cl7A C3SA Cl8A Cl9A -102(5) . . . . ?
Cl8B C3SA Cl8A Cl9A -123.0(8) . . . . ?
Cl7B C3SA Cl8A Cl9A -123(2) . . . . ?
C3SA C3SB Cl8A Cl8B -100.6(16) . . . . ?
Cl9A C3SB Cl8A Cl8B 164.5(15) . . . . ?
Cl7A C3SB Cl8A Cl8B -87.1(10) . . . . ?
Cl9B C3SB Cl8A Cl8B 152.4(14) . . . . ?
Cl7B C3SB Cl8A Cl8B -66.3(10) . . . . ?
Cl9A C3SB Cl8A C3SA -95(2) . . . . ?
Cl7A C3SB Cl8A C3SA 13.4(13) . . . . ?
Cl9B C3SB Cl8A C3SA -107(2) . . . . ?
Cl8B C3SB Cl8A C3SA 100.6(16) . . . . ?
Cl7B C3SB Cl8A C3SA 34.3(14) . . . . ?
C3SA C3SB Cl8A Cl9A 95(2) . . . . ?
Cl7A C3SB Cl8A Cl9A 108(2) . . . . ?
Cl9B C3SB Cl8A Cl9A -12.1(7) . . . . ?
Cl8B C3SB Cl8A Cl9A -164.5(15) . . . . ?
Cl7B C3SB Cl8A Cl9A 129(2) . . . . ?
C3SB Cl8A Cl8B C3SA 37.3(9) . . . . ?
Cl9A Cl8A Cl8B C3SA 47.0(8) . . . . ?
C3SA Cl8A Cl8B C3SB -37.3(9) . . . . ?
Cl9A Cl8A Cl8B C3SB 9.7(9) . . . . ?
C3SA Cl8A Cl8B Cl4A -4.0(15) . . . . ?
C3SB Cl8A Cl8B Cl4A 33.4(15) . . . . ?
Cl9A Cl8A Cl8B Cl4A 43.0(14) . . . . ?
C3SB C3SA Cl8B Cl8A -98.6(16) . . . . ?
Cl7A C3SA Cl8B Cl8A -172.4(17) . . . . ?
Cl9A C3SA Cl8B Cl8A -62.0(9) . . . . ?
Cl7B C3SA Cl8B Cl8A -179.8(13) . . . . ?
Cl8A C3SA Cl8B C3SB 98.6(16) . . . . ?
Cl7A C3SA Cl8B C3SB -73.8(17) . . . . ?
Cl9A C3SA Cl8B C3SB 36.6(12) . . . . ?
Cl7B C3SA Cl8B C3SB -81.1(15) . . . . ?
C3SB C3SA Cl8B Cl4A 79.5(14) . . . . ?
Cl8A C3SA Cl8B Cl4A 178.1(7) . . . . ?
Cl7A C3SA Cl8B Cl4A 5.7(14) . . . . ?
Cl9A C3SA Cl8B Cl4A 116.1(8) . . . . ?
Cl7B C3SA Cl8B Cl4A -1.6(9) . . . . ?
C3SA C3SB Cl8B Cl8A 61.8(15) . . . . ?
Cl9A C3SB Cl8B Cl8A -20(2) . . . . ?
Cl7A C3SB Cl8B Cl8A 105.2(15) . . . . ?
Cl9B C3SB Cl8B Cl8A -40(2) . . . . ?
Cl7B C3SB Cl8B Cl8A 120.1(13) . . . . ?
Cl9A C3SB Cl8B C3SA -81(3) . . . . ?
Cl8A C3SB Cl8B C3SA -61.8(15) . . . . ?
Cl7A C3SB Cl8B C3SA 43.5(13) . . . . ?
Cl9B C3SB Cl8B C3SA -101(3) . . . . ?
Cl7B C3SB Cl8B C3SA 58.3(13) . . . . ?
C3SA C3SB Cl8B Cl4A -103.4(14) . . . . ?
Cl9A C3SB Cl8B Cl4A 175(2) . . . . ?
Cl8A C3SB Cl8B Cl4A -165.2(7) . . . . ?
Cl7A C3SB Cl8B Cl4A -59.9(12) . . . . ?
Cl9B C3SB Cl8B Cl4A 155(2) . . . . ?
Cl7B C3SB Cl8B Cl4A -45.1(10) . . . . ?
C2S Cl4A Cl8B Cl8A 163.8(12) . . . . ?
Cl4B Cl4A Cl8B Cl8A 38.7(19) . . . . ?
C2S Cl4A Cl8B C3SA 160.5(9) . . . . ?
Cl4B Cl4A Cl8B C3SA 35.5(13) . . . . ?
C2S Cl4A Cl8B C3SB -166.3(11) . . . . ?
Cl4B Cl4A Cl8B C3SB 68.6(14) . . . . ?
C3SA C3SB Cl9A Cl9B 167(3) . . . . ?
Cl8A C3SB Cl9A Cl9B -138(3) . . . . ?
Cl7A C3SB Cl9A Cl9B 106(3) . . . . ?
Cl8B C3SB Cl9A Cl9B -127(3) . . . . ?
Cl7B C3SB Cl9A Cl9B 103(3) . . . . ?
Cl8A C3SB Cl9A C3SA 55.8(16) . . . . ?
Cl7A C3SB Cl9A C3SA -60.1(17) . . . . ?
Cl9B C3SB Cl9A C3SA -167(3) . . . . ?
Cl8B C3SB Cl9A C3SA 66(2) . . . . ?
Cl7B C3SB Cl9A C3SA -63(2) . . . . ?
C3SA C3SB Cl9A Cl8A -55.8(16) . . . . ?
Cl7A C3SB Cl9A Cl8A -116(2) . . . . ?
Cl9B C3SB Cl9A Cl8A 138(3) . . . . ?
Cl8B C3SB Cl9A Cl8A 10.5(11) . . . . ?
Cl7B C3SB Cl9A Cl8A -119(3) . . . . ?
C3SA C3SB Cl9A Cl7A 60.1(17) . . . . ?
Cl8A C3SB Cl9A Cl7A 116(2) . . . . ?
Cl9B C3SB Cl9A Cl7A -106(3) . . . . ?
Cl8B C3SB Cl9A Cl7A 126(3) . . . . ?
Cl7B C3SB Cl9A Cl7A -3.0(8) . . . . ?
C3SB C3SA Cl9A Cl9B -36(7) . . . . ?
Cl8A C3SA Cl9A Cl9B -121(7) . . . . ?
Cl7A C3SA Cl9A Cl9B 42(7) . . . . ?
Cl8B C3SA Cl9A Cl9B -90(7) . . . . ?
Cl7B C3SA Cl9A Cl9B 26(7) . . . . ?
Cl8A C3SA Cl9A C3SB -86(2) . . . . ?
Cl7A C3SA Cl9A C3SB 77.4(19) . . . . ?
Cl8B C3SA Cl9A C3SB -54.7(18) . . . . ?
Cl7B C3SA Cl9A C3SB 61.4(18) . . . . ?
C3SB C3SA Cl9A Cl8A 86(2) . . . . ?
Cl7A C3SA Cl9A Cl8A 163.1(16) . . . . ?
Cl8B C3SA Cl9A Cl8A 31.0(5) . . . . ?
Cl7B C3SA Cl9A Cl8A 147.1(16) . . . . ?
C3SB C3SA Cl9A Cl7A -77.4(19) . . . . ?
Cl8A C3SA Cl9A Cl7A -163.1(16) . . . . ?
Cl8B C3SA Cl9A Cl7A -132.1(15) . . . . ?
Cl7B C3SA Cl9A Cl7A -16.0(5) . . . . ?
Cl8B Cl8A Cl9A Cl9B 81(4) . . . . ?
C3SA Cl8A Cl9A Cl9B 150(4) . . . . ?
C3SB Cl8A Cl9A Cl9B 98(4) . . . . ?
Cl8B Cl8A Cl9A C3SB -17.1(17) . . . . ?
C3SA Cl8A Cl9A C3SB 51.5(18) . . . . ?
Cl8B Cl8A Cl9A C3SA -68.5(11) . . . . ?
C3SB Cl8A Cl9A C3SA -51.5(18) . . . . ?
Cl8B Cl8A Cl9A Cl7A -57.8(6) . . . . ?
C3SA Cl8A Cl9A Cl7A 10.8(10) . . . . ?
C3SB Cl8A Cl9A Cl7A -40.7(16) . . . . ?
Cl7B Cl7A Cl9A Cl9B -100(3) . . . . ?
C3SA Cl7A Cl9A Cl9B -165(3) . . . . ?
C3SB Cl7A Cl9A Cl9B -110(3) . . . . ?
Cl7B Cl7A Cl9A C3SB 10(3) . . . . ?
C3SA Cl7A Cl9A C3SB -54.9(19) . . . . ?
Cl7B Cl7A Cl9A C3SA 65(2) . . . . ?
C3SB Cl7A Cl9A C3SA 54.9(19) . . . . ?
Cl7B Cl7A Cl9A Cl8A 54(2) . . . . ?
C3SA Cl7A Cl9A Cl8A -10.7(10) . . . . ?
C3SB Cl7A Cl9A Cl8A 44.2(18) . . . . ?
C3SA Cl9A Cl9B C3SB 26(5) . . . . ?
Cl8A Cl9A Cl9B C3SB -71(3) . . . . ?
Cl7A Cl9A Cl9B C3SB 57(2) . . . . ?
C3SA C3SB Cl9B Cl9A -15(3) . . . . ?
Cl8A C3SB Cl9B Cl9A 45(3) . . . . ?
Cl7A C3SB Cl9B Cl9A -78(3) . . . . ?
Cl8B C3SB Cl9B Cl9A 66(3) . . . . ?
Cl7B C3SB Cl9B Cl9A -88(3) . . . . ?
